data_1516996
loop_
_publ_author_name
'Markus Graser'
'Holger Kopacka'
'Klaus Wurst'
'Thomas Muller'
'Benno Bildstein'

_publ_section_title
;
 Structurally diverse pyridyl or quinolyl enolato/enamido metal complexes
 of Li, Zr, Fe, Co, Ni, Cu and Zn
;
_journal_name_full
;
Inorganica Chimica Acta
;
_journal_page_first 38
_journal_page_last 49
_journal_volume 401
_journal_year 2013
_chemical_formula_sum 'C53 H42 Cl4 N4 O5 Zr2'
_chemical_formula_weight 1139.15
_space_group_IT_number 14
_symmetry_cell_setting monoclinic
_symmetry_space_group_name_Hall '-P 2yn'
_symmetry_space_group_name_H-M 'P 1 21/n 1'
_atom_sites_solution_hydrogens geom
_atom_sites_solution_primary direct
_atom_sites_solution_secondary difmap
_cell_angle_alpha 90.00
_cell_angle_beta 101.713(1)
_cell_angle_gamma 90.00
_cell_formula_units_Z 2
_cell_length_a 9.6242(1)
_cell_length_b 18.0723(3)
_cell_length_c 15.0107(3)
_cell_measurement_reflns_used 23517
_cell_measurement_temperature 233(2)
_cell_measurement_theta_max 27.5
_cell_measurement_theta_min 1.0
_cell_volume 2556.47(7)
_computing_data_collection COLLECT
_computing_data_reduction 'DENZO and SCALEPACK'
_computing_structure_refinement 'SHELXL-97 (Sheldrick, 1997)'
_computing_structure_solution 'SHELXS-97 (Sheldrick, 1990)'
_diffrn_ambient_temperature 233(2)
_diffrn_measured_fraction_theta_full 0.997
_diffrn_measured_fraction_theta_max 0.997
_diffrn_measurement_device_type 'Nonius KappaCCD'
_diffrn_measurement_method 'phi- and omega-scans'
_diffrn_radiation_monochromator graphite
_diffrn_radiation_source 'fine-focus sealed tube'
_diffrn_radiation_type MoK\a
_diffrn_radiation_wavelength 0.71073
_diffrn_reflns_av_R_equivalents 0.0199
_diffrn_reflns_av_sigmaI/netI 0.0178
_diffrn_reflns_limit_h_max 10
_diffrn_reflns_limit_h_min -11
_diffrn_reflns_limit_k_max 21
_diffrn_reflns_limit_k_min -21
_diffrn_reflns_limit_l_max 17
_diffrn_reflns_limit_l_min -17
_diffrn_reflns_number 16001
_diffrn_reflns_theta_full 25.00
_diffrn_reflns_theta_max 25.00
_diffrn_reflns_theta_min 2.25
_diffrn_standards_number 0
_exptl_absorpt_coefficient_mu 0.667
_exptl_absorpt_correction_type none
_exptl_crystal_colour 'light yellow'
_exptl_crystal_density_diffrn 1.480
_exptl_crystal_density_method 'not measured'
_exptl_crystal_description prism
_exptl_crystal_F_000 1152
_exptl_crystal_size_max 0.45
_exptl_crystal_size_mid 0.25
_exptl_crystal_size_min 0.11
_refine_diff_density_max 0.436
_refine_diff_density_min -0.475
_refine_diff_density_rms 0.047
_refine_ls_extinction_method none
_refine_ls_goodness_of_fit_ref 1.036
_refine_ls_hydrogen_treatment constr
_refine_ls_matrix_type full
_refine_ls_number_parameters 334
_refine_ls_number_reflns 4499
_refine_ls_number_restraints 0
_refine_ls_restrained_S_all 1.036
_refine_ls_R_factor_all 0.0273
_refine_ls_R_factor_gt 0.0239
_refine_ls_shift/su_max 0.000
_refine_ls_shift/su_mean 0.000
_refine_ls_structure_factor_coef Fsqd
_refine_ls_weighting_details 'calc w=1/[\s^2^(Fo^2^)+(0.0316P)^2^+1.4944P] where P=(Fo^2^+2Fc^2^)/3'
_refine_ls_weighting_scheme calc
_refine_ls_wR_factor_gt 0.0638
_refine_ls_wR_factor_ref 0.0655
_reflns_number_gt 4127
_reflns_number_total 4499
_reflns_threshold_expression >2sigma(I)
_cod_data_source_file ICA-2013-401-38-49-24.cif
_cod_data_source_block 15'
_cod_original_sg_symbol_H-M P21/n
_cod_database_code 1516996

loop_
_symmetry_equiv_pos_as_xyz
'x, y, z'
'-x+1/2, y+1/2, -z+1/2'
'-x, -y, -z'
'x-1/2, -y-1/2, z-1/2'

loop_
_atom_site_label
_atom_site_type_symbol
_atom_site_fract_x
_atom_site_fract_y
_atom_site_fract_z
_atom_site_U_iso_or_equiv
_atom_site_adp_type
_atom_site_occupancy
_atom_site_symmetry_multiplicity
_atom_site_calc_flag
_atom_site_refinement_flags
C14 C 0.498(2) -0.0398(16) 0.4450(12) 0.313(10) Uani 0.25 1 d P
Cl2 Cl 0.6024(9) -0.0874(7) 0.4268(5) 0.170(5) Uani 0.25 1 d P
Cl5 Cl 0.498(2) -0.0398(16) 0.4450(12) 0.313(10) Uani 0.25 1 d P
C15 C 0.5117(9) -0.0200(10) 0.4751(8) 0.210(5) Uani 0.25 1 d P
Cl4 Cl 0.5354(14) -0.0965(9) 0.4435(10) 0.232(10) Uani 0.25 1 d P
Cl3 Cl 0.5117(9) -0.0200(10) 0.4751(8) 0.210(5) Uani 0.25 1 d P
Zr1 Zr 0.058427(17) 0.084671(9) 0.077686(11) 0.02828(7) Uani 1 1 d .
Cl1 Cl -0.15886(5) 0.15989(3) 0.04820(4) 0.05013(15) Uani 1 1 d .
O1 O 0.15103(13) 0.14528(7) -0.00607(9) 0.0350(3) Uani 1 1 d .
O2 O 0.03120(14) 0.03599(7) 0.19348(8) 0.0355(3) Uani 1 1 d .
O3 O -0.0174(17) 0.0037(15) -0.0050(18) 0.031(2) Uani 0.50 1 d P
N1 N 0.29365(17) 0.03849(9) 0.10966(11) 0.0349(4) Uani 1 1 d .
N2 N 0.16936(16) 0.16978(8) 0.19487(10) 0.0316(3) Uani 1 1 d .
C1 C 0.2779(2) 0.16538(11) -0.01978(13) 0.0337(4) Uani 1 1 d .
C2 C 0.3976(2) 0.13228(12) 0.02436(14) 0.0408(5) Uani 1 1 d .
H2 H 0.4835 0.1529 0.0155 0.049 Uiso 1 1 calc .
C3 C 0.4090(2) 0.06884(11) 0.08373(14) 0.0381(4) Uani 1 1 d .
C4 C 0.5433(2) 0.03667(13) 0.11258(16) 0.0500(5) Uani 1 1 d .
H4 H 0.6227 0.0579 0.0950 0.060 Uiso 1 1 calc .
C5 C 0.5600(3) -0.02525(15) 0.16600(18) 0.0597(6) Uani 1 1 d .
H5 H 0.6504 -0.0461 0.1862 0.072 Uiso 1 1 calc .
C6 C 0.4423(3) -0.05667(14) 0.18985(18) 0.0574(6) Uani 1 1 d .
H6 H 0.4504 -0.0997 0.2258 0.069 Uiso 1 1 calc .
C7 C 0.3130(2) -0.02371(12) 0.15989(15) 0.0460(5) Uani 1 1 d .
H7 H 0.2329 -0.0459 0.1754 0.055 Uiso 1 1 calc .
C8 C 0.2742(2) 0.22608(11) -0.08653(13) 0.0368(4) Uani 1 1 d .
C9 C 0.1583(2) 0.27292(14) -0.10500(15) 0.0498(5) Uani 1 1 d .
H9 H 0.0838 0.2666 -0.0738 0.060 Uiso 1 1 calc .
C10 C 0.1501(3) 0.32912(16) -0.16875(19) 0.0646(7) Uani 1 1 d .
H10 H 0.0718 0.3614 -0.1793 0.078 Uiso 1 1 calc .
C11 C 0.2573(3) 0.33757(15) -0.21665(18) 0.0626(7) Uani 1 1 d .
H11 H 0.2519 0.3750 -0.2607 0.075 Uiso 1 1 calc .
C12 C 0.3711(3) 0.29097(15) -0.19948(16) 0.0570(6) Uani 1 1 d .
H12 H 0.4437 0.2965 -0.2325 0.068 Uiso 1 1 calc .
C13 C 0.3820(2) 0.23631(13) -0.13526(15) 0.0455(5) Uani 1 1 d .
H13 H 0.4623 0.2055 -0.1239 0.055 Uiso 1 1 calc .
C21 C 0.08320(19) 0.03303(10) 0.28226(12) 0.0317(4) Uani 1 1 d .
C22 C 0.1683(2) 0.08719(11) 0.32482(13) 0.0386(5) Uani 1 1 d .
H22 H 0.2082 0.0793 0.3866 0.046 Uiso 1 1 calc .
C23 C 0.20498(19) 0.15594(11) 0.28594(13) 0.0348(4) Uani 1 1 d .
C24 C 0.2726(2) 0.21091(13) 0.34511(14) 0.0481(5) Uani 1 1 d .
H24 H 0.2981 0.2009 0.4078 0.058 Uiso 1 1 calc .
C25 C 0.3021(3) 0.27890(13) 0.31324(16) 0.0528(6) Uani 1 1 d .
H25 H 0.3484 0.3153 0.3533 0.063 Uiso 1 1 calc .
C26 C 0.2628(2) 0.29305(12) 0.22132(16) 0.0468(5) Uani 1 1 d .
H26 H 0.2802 0.3394 0.1974 0.056 Uiso 1 1 calc .
C27 C 0.1980(2) 0.23795(11) 0.16614(13) 0.0391(4) Uani 1 1 d .
H27 H 0.1712 0.2481 0.1036 0.047 Uiso 1 1 calc .
C28 C 0.0384(2) -0.03282(11) 0.32843(13) 0.0351(4) Uani 1 1 d .
C29 C -0.0523(2) -0.08413(12) 0.27780(15) 0.0431(5) Uani 1 1 d .
H29 H -0.0838 -0.0768 0.2150 0.052 Uiso 1 1 calc .
C30 C -0.0969(3) -0.14622(14) 0.31890(18) 0.0576(6) Uani 1 1 d .
H30 H -0.1589 -0.1802 0.2838 0.069 Uiso 1 1 calc .
C31 C -0.0505(3) -0.15817(14) 0.41102(18) 0.0609(7) Uani 1 1 d .
H31 H -0.0814 -0.1999 0.4389 0.073 Uiso 1 1 calc .
C32 C 0.0405(3) -0.10890(15) 0.46123(16) 0.0630(7) Uani 1 1 d .
H32 H 0.0737 -0.1175 0.5237 0.076 Uiso 1 1 calc .
C33 C 0.0847(3) -0.04616(13) 0.42117(15) 0.0526(6) Uani 1 1 d .
H33 H 0.1463 -0.0124 0.4570 0.063 Uiso 1 1 calc .

loop_
_atom_site_aniso_label
_atom_site_aniso_U_11
_atom_site_aniso_U_22
_atom_site_aniso_U_33
_atom_site_aniso_U_23
_atom_site_aniso_U_13
_atom_site_aniso_U_12
C14 0.295(17) 0.43(3) 0.196(14) -0.125(13) -0.002(10) 0.067(16)
Cl2 0.125(6) 0.268(11) 0.087(4) -0.038(5) -0.046(3) 0.082(6)
Cl5 0.295(17) 0.43(3) 0.196(14) -0.125(13) -0.002(10) 0.067(16)
C15 0.113(4) 0.341(15) 0.150(9) -0.116(7) -0.034(4) 0.059(5)
Cl4 0.170(11) 0.268(13) 0.201(12) 0.164(12) -0.097(9) -0.072(10)
Cl3 0.113(4) 0.341(15) 0.150(9) -0.116(7) -0.034(4) 0.059(5)
Zr1 0.03181(11) 0.03201(11) 0.02210(10) -0.00405(7) 0.00807(7) -0.00882(7)
Cl1 0.0406(3) 0.0666(4) 0.0446(3) 0.0104(3) 0.0119(2) 0.0074(2)
O1 0.0348(7) 0.0404(7) 0.0320(7) 0.0011(6) 0.0121(5) -0.0082(6)
O2 0.0410(7) 0.0416(8) 0.0241(6) -0.0003(5) 0.0066(5) -0.0092(6)
O3 0.026(7) 0.040(5) 0.023(5) -0.003(3) -0.005(5) -0.005(5)
N1 0.0411(9) 0.0313(8) 0.0336(8) -0.0049(7) 0.0110(7) -0.0015(7)
N2 0.0322(8) 0.0324(8) 0.0312(8) -0.0053(6) 0.0091(6) -0.0026(6)
C1 0.0354(10) 0.0373(10) 0.0310(10) -0.0065(8) 0.0128(8) -0.0084(8)
C2 0.0350(10) 0.0455(12) 0.0442(12) -0.0011(9) 0.0134(9) -0.0093(9)
C3 0.0379(10) 0.0397(11) 0.0362(11) -0.0089(9) 0.0069(8) -0.0041(9)
C4 0.0382(11) 0.0558(14) 0.0550(14) -0.0023(11) 0.0074(10) -0.0006(10)
C5 0.0494(13) 0.0624(16) 0.0639(16) 0.0014(13) 0.0035(12) 0.0160(12)
C6 0.0636(15) 0.0477(13) 0.0627(15) 0.0099(12) 0.0167(12) 0.0151(12)
C7 0.0535(13) 0.0369(11) 0.0513(13) 0.0012(10) 0.0197(10) 0.0024(10)
C8 0.0392(10) 0.0413(11) 0.0319(10) -0.0025(8) 0.0120(8) -0.0097(9)
C9 0.0451(12) 0.0614(14) 0.0464(13) 0.0102(11) 0.0177(10) -0.0007(11)
C10 0.0599(15) 0.0712(17) 0.0640(16) 0.0266(14) 0.0158(13) 0.0102(13)
C11 0.0687(16) 0.0672(17) 0.0525(14) 0.0248(12) 0.0139(12) -0.0110(13)
C12 0.0551(14) 0.0741(17) 0.0469(13) 0.0081(12) 0.0223(11) -0.0224(13)
C13 0.0426(11) 0.0510(13) 0.0470(12) -0.0013(10) 0.0192(9) -0.0086(10)
C21 0.0309(9) 0.0366(10) 0.0277(9) 0.0002(8) 0.0061(7) 0.0052(8)
C22 0.0450(11) 0.0408(11) 0.0258(10) 0.0003(8) -0.0029(8) 0.0014(9)
C23 0.0308(9) 0.0375(11) 0.0342(10) -0.0065(8) 0.0020(8) 0.0016(8)
C24 0.0532(13) 0.0480(13) 0.0363(11) -0.0092(10) -0.0067(9) -0.0037(10)
C25 0.0584(14) 0.0429(13) 0.0517(14) -0.0182(10) -0.0018(11) -0.0114(10)
C26 0.0559(13) 0.0331(11) 0.0530(13) -0.0104(10) 0.0148(10) -0.0110(9)
C27 0.0473(11) 0.0379(11) 0.0346(10) -0.0055(9) 0.0140(9) -0.0071(9)
C28 0.0374(10) 0.0355(10) 0.0330(10) 0.0029(8) 0.0085(8) 0.0065(8)
C29 0.0435(11) 0.0443(12) 0.0392(11) 0.0080(9) 0.0030(9) -0.0004(9)
C30 0.0620(15) 0.0481(14) 0.0605(15) 0.0113(12) 0.0068(12) -0.0093(11)
C31 0.0789(18) 0.0476(14) 0.0592(16) 0.0194(12) 0.0211(13) -0.0004(12)
C32 0.0920(19) 0.0592(15) 0.0372(12) 0.0167(12) 0.0118(13) 0.0037(15)
C33 0.0721(15) 0.0487(14) 0.0351(11) 0.0048(10) 0.0063(11) -0.0019(11)

loop_
_atom_type_symbol
_atom_type_description
_atom_type_scat_dispersion_real
_atom_type_scat_dispersion_imag
_atom_type_scat_source
C C 0.0033 0.0016 'International Tables Vol C Tables 4.2.6.8 and 6.1.1.4'
H H 0.0000 0.0000 'International Tables Vol C Tables 4.2.6.8 and 6.1.1.4'
N N 0.0061 0.0033 'International Tables Vol C Tables 4.2.6.8 and 6.1.1.4'
O O 0.0106 0.0060 'International Tables Vol C Tables 4.2.6.8 and 6.1.1.4'
Zr Zr -2.9673 0.5597 'International Tables Vol C Tables 4.2.6.8 and 6.1.1.4'
Cl Cl 0.1484 0.1585 'International Tables Vol C Tables 4.2.6.8 and 6.1.1.4'

loop_
_geom_angle_atom_site_label_1
_geom_angle_atom_site_label_2
_geom_angle_atom_site_label_3
_geom_angle
_geom_angle_site_symmetry_1
_geom_angle_site_symmetry_3
C15 C14 Cl4 126(5) . .
C15 C14 Cl2 119(3) . .
Cl4 C14 Cl2 32.7(9) . .
C15 C14 Cl3 16(2) . 3_656
Cl4 C14 Cl3 135.1(18) . 3_656
Cl2 C14 Cl3 134.9(10) . 3_656
C15 C14 C15 16(2) . 3_656
Cl4 C14 C15 135.1(18) . 3_656
Cl2 C14 C15 134.9(10) . 3_656
Cl3 C14 C15 0.0(10) 3_656 3_656
C15 C14 Cl5 12.1(17) . 3_656
Cl4 C14 Cl5 133(2) . 3_656
Cl2 C14 Cl5 130.8(15) . 3_656
Cl3 C14 Cl5 4.2(5) 3_656 3_656
C15 C14 Cl5 4.2(5) 3_656 3_656
Cl4 Cl2 C14 51(2) . .
Cl4 Cl2 C15 58.7(19) . .
C14 Cl2 C15 16.7(7) . .
C14 C15 Cl3 155(3) . 3_656
C14 C15 C15 155(3) . 3_656
Cl3 C15 C15 0.0(14) 3_656 3_656
C14 C15 Cl4 36(4) . .
Cl3 C15 Cl4 153(3) 3_656 .
C15 C15 Cl4 153(3) 3_656 .
C14 C15 C14 164(2) . 3_656
Cl3 C15 C14 8.4(10) 3_656 3_656
C15 C15 C14 8.4(10) 3_656 3_656
Cl4 C15 C14 151.9(11) . 3_656
C14 C15 Cl5 164(2) . 3_656
Cl3 C15 Cl5 8.4(10) 3_656 3_656
C15 C15 Cl5 8.4(10) 3_656 3_656
Cl4 C15 Cl5 151.9(11) . 3_656
C14 C15 Cl5 0.0(17) 3_656 3_656
C14 C15 Cl2 44(3) . .
Cl3 C15 Cl2 159.4(12) 3_656 .
C15 C15 Cl2 159.4(12) 3_656 .
Cl4 C15 Cl2 25.6(6) . .
C14 C15 Cl2 151.5(6) 3_656 .
Cl5 C15 Cl2 151.5(6) 3_656 .
Cl2 Cl4 C14 96(2) . .
Cl2 Cl4 C15 95.6(19) . .
C14 Cl4 C15 18.1(11) . .
O3 Zr1 O3 10.7(8) 3 .
O3 Zr1 O1 99.4(8) 3 .
O3 Zr1 O1 99.6(8) . .
O3 Zr1 O2 94.5(8) 3 .
O3 Zr1 O2 97.1(8) . .
O1 Zr1 O2 158.72(5) . .
O3 Zr1 N1 84.3(4) 3 .
O3 Zr1 N1 94.8(4) . .
O1 Zr1 N1 77.97(5) . .
O2 Zr1 N1 87.57(5) . .
O3 Zr1 N2 161.5(4) 3 .
O3 Zr1 N2 171.3(6) . .
O1 Zr1 N2 85.52(5) . .
O2 Zr1 N2 76.42(5) . .
N1 Zr1 N2 79.27(5) . .
O3 Zr1 Cl1 106.7(4) 3 .
O3 Zr1 Cl1 96.0(4) . .
O1 Zr1 Cl1 93.16(4) . .
O2 Zr1 Cl1 98.17(4) . .
N1 Zr1 Cl1 167.05(4) . .
N2 Zr1 Cl1 90.75(4) . .
C1 O1 Zr1 141.68(12) . .
C21 O2 Zr1 142.84(12) . .
O3 O3 Zr1 90(9) 3 3
O3 O3 Zr1 80(9) 3 .
Zr1 O3 Zr1 169.3(8) 3 .
C7 N1 C3 117.89(18) . .
C7 N1 Zr1 115.21(13) . .
C3 N1 Zr1 126.89(13) . .
C27 N2 C23 117.46(16) . .
C27 N2 Zr1 115.87(12) . .
C23 N2 Zr1 126.67(12) . .
O1 C1 C2 121.57(18) . .
O1 C1 C8 114.24(17) . .
C2 C1 C8 124.19(17) . .
C1 C2 C3 127.36(18) . .
N1 C3 C4 119.8(2) . .
N1 C3 C2 122.12(18) . .
C4 C3 C2 118.03(19) . .
C5 C4 C3 120.8(2) . .
C4 C5 C6 119.0(2) . .
C7 C6 C5 118.4(2) . .
N1 C7 C6 124.1(2) . .
C9 C8 C13 117.92(19) . .
C9 C8 C1 119.77(17) . .
C13 C8 C1 122.25(19) . .
C8 C9 C10 121.2(2) . .
C11 C10 C9 119.8(2) . .
C12 C11 C10 119.3(2) . .
C11 C12 C13 121.5(2) . .
C12 C13 C8 120.3(2) . .
O2 C21 C22 121.00(17) . .
O2 C21 C28 114.54(16) . .
C22 C21 C28 124.46(17) . .
C21 C22 C23 127.27(18) . .
N2 C23 C24 119.69(18) . .
N2 C23 C22 122.00(17) . .
C24 C23 C22 118.22(18) . .
C25 C24 C23 121.1(2) . .
C24 C25 C26 118.81(19) . .
C27 C26 C25 118.1(2) . .
N2 C27 C26 124.73(19) . .
C29 C28 C33 117.97(19) . .
C29 C28 C21 119.31(17) . .
C33 C28 C21 122.72(19) . .
C28 C29 C30 120.8(2) . .
C31 C30 C29 120.3(2) . .
C32 C31 C30 119.5(2) . .
C31 C32 C33 120.8(2) . .
C32 C33 C28 120.6(2) . .

loop_
_geom_bond_atom_site_label_1
_geom_bond_atom_site_label_2
_geom_bond_distance
_geom_bond_site_symmetry_2
C14 C15 0.57(2) .
C14 Cl4 1.09(3) .
C14 Cl2 1.39(2) .
C14 Cl3 1.632(14) 3_656
C14 C15 1.632(14) 3_656
C14 Cl5 2.19(3) 3_656
Cl2 Cl4 0.756(16) .
Cl2 C15 1.740(15) .
C15 Cl3 1.10(2) 3_656
C15 C15 1.10(2) 3_656
C15 Cl4 1.49(2) .
C15 C14 1.632(14) 3_656
C15 Cl5 1.632(14) 3_656
Zr1 O3 1.93(3) 3
Zr1 O3 1.96(3) .
Zr1 O1 2.0074(12) .
Zr1 O2 2.0122(12) .
Zr1 N1 2.3687(16) .
Zr1 N2 2.4161(15) .
Zr1 Cl1 2.4579(6) .
O1 C1 1.329(2) .
O2 C21 1.326(2) .
O3 O3 0.36(3) 3
O3 Zr1 1.93(3) 3
N1 C7 1.345(3) .
N1 C3 1.364(3) .
N2 C27 1.352(2) .
N2 C23 1.363(2) .
C1 C2 1.347(3) .
C1 C8 1.481(3) .
C2 C3 1.443(3) .
C3 C4 1.403(3) .
C4 C5 1.367(4) .
C5 C6 1.378(4) .
C6 C7 1.370(3) .
C8 C9 1.383(3) .
C8 C13 1.398(3) .
C9 C10 1.387(3) .
C10 C11 1.380(4) .
C11 C12 1.364(4) .
C12 C13 1.369(3) .
C21 C22 1.351(3) .
C21 C28 1.485(3) .
C22 C23 1.447(3) .
C23 C24 1.402(3) .
C24 C25 1.369(3) .
C25 C26 1.378(3) .
C26 C27 1.363(3) .
C28 C29 1.389(3) .
C28 C33 1.394(3) .
C29 C30 1.390(3) .
C30 C31 1.381(4) .
C31 C32 1.364(4) .
C32 C33 1.390(3) .
